data_7151699
loop_
_publ_author_name
'Smith, Catherine J.'
'Smith, Christopher D.'
'Nikbin, Nikzad'
'Ley, Steven V.'
'Baxendale, Ian R.'

_publ_section_title
;
 Flow synthesis of organic azides and the multistep synthesis of imines
 and amines using a new monolithic triphenylphosphine reagent.
;
_journal_issue 6
_journal_name_full 'Organic &amp; biomolecular chemistry'
_journal_page_first 1927
_journal_page_last 1937
_journal_paper_doi 10.1039/C0OB00813C
_journal_volume 9
_journal_year 2011
_chemical_absolute_configuration
;
2125 Friedel pairs were averaged for the refinement
;
_chemical_formula_moiety 'C13 H13 N O2'
_chemical_formula_sum 'C13 H13 N O2'
_chemical_formula_weight 215.24
_chemical_name_systematic
;
?
;
_space_group_IT_number 29
_symmetry_cell_setting orthorhombic
_symmetry_space_group_name_Hall 'P 2c -2ac'
_symmetry_space_group_name_H-M 'P c a 21'
_atom_sites_solution_hydrogens geom
_atom_sites_solution_primary direct
_atom_sites_solution_secondary difmap
_audit_creation_method SHELXL-97
_cell_angle_alpha 90.00
_cell_angle_beta 90.00
_cell_angle_gamma 90.00
_cell_formula_units_Z 4
_cell_length_a 8.8940(3)
_cell_length_b 8.4670(3)
_cell_length_c 15.2509(6)
_cell_measurement_reflns_used 4471
_cell_measurement_temperature 260(2)
_cell_measurement_theta_max 27.48
_cell_measurement_theta_min 1.00
_cell_volume 1148.48(7)
_computing_cell_refinement 'HKL Scalepack (Otwinowski & Minor 1997)'
_computing_data_collection 'Collect (Nonius B.V. 1998)'
_computing_data_reduction
;
HKL Denzo and Scalepack (Otwinowski & Minor 1997)
;
_computing_publication_material 'SHELXL-97 (Sheldrick 1997)'
_computing_structure_refinement 'SHELXL-97 (Sheldrick 1997)'
_computing_structure_solution 'SIR-92 (Altomare et al. 1994)'
_diffrn_ambient_temperature 260(2)
_diffrn_measured_fraction_theta_full 0.987
_diffrn_measured_fraction_theta_max 0.987
_diffrn_measurement_device_type 'Nonius Kappa CCD'
_diffrn_measurement_method 'Thin slice \w and \f scans'
_diffrn_radiation_source 'fine-focus sealed tube'
_diffrn_radiation_type MoK\a
_diffrn_radiation_wavelength 0.71073
_diffrn_reflns_av_R_equivalents 0.0303
_diffrn_reflns_av_sigmaI/netI 0.0250
_diffrn_reflns_limit_h_max 11
_diffrn_reflns_limit_h_min -11
_diffrn_reflns_limit_k_max 10
_diffrn_reflns_limit_k_min -10
_diffrn_reflns_limit_l_max 19
_diffrn_reflns_limit_l_min -19
_diffrn_reflns_number 5219
_diffrn_reflns_theta_full 27.47
_diffrn_reflns_theta_max 27.47
_diffrn_reflns_theta_min 3.58
_exptl_absorpt_coefficient_mu 0.084
_exptl_absorpt_correction_T_max 0.981
_exptl_absorpt_correction_T_min 0.939
_exptl_absorpt_correction_type multi-scan
_exptl_absorpt_process_details
;
multi-scan from symmetry-related measurements
Sortav (Blessing 1995)
;
_exptl_crystal_colour yellow
_exptl_crystal_density_diffrn 1.245
_exptl_crystal_density_method 'not measured'
_exptl_crystal_description block
_exptl_crystal_F_000 456
_exptl_crystal_size_max 0.46
_exptl_crystal_size_mid 0.42
_exptl_crystal_size_min 0.16
_refine_diff_density_max 0.108
_refine_diff_density_min -0.123
_refine_diff_density_rms 0.025
_refine_ls_abs_structure_details 'Flack H D (1983), Acta Cryst. A39, 876-881'
_refine_ls_abs_structure_Flack -0.1(16)
_refine_ls_extinction_method none
_refine_ls_goodness_of_fit_ref 1.078
_refine_ls_hydrogen_treatment constr
_refine_ls_matrix_type full
_refine_ls_number_parameters 147
_refine_ls_number_reflns 1348
_refine_ls_number_restraints 1
_refine_ls_restrained_S_all 1.078
_refine_ls_R_factor_all 0.0399
_refine_ls_R_factor_gt 0.0338
_refine_ls_shift/su_max 0.000
_refine_ls_shift/su_mean 0.000
_refine_ls_structure_factor_coef Fsqd
_refine_ls_weighting_details 'calc w=1/[\s^2^(Fo^2^)+(0.0479P)^2^+0.1002P] where P=(Fo^2^+2Fc^2^)/3'
_refine_ls_weighting_scheme calc
_refine_ls_wR_factor_gt 0.0851
_refine_ls_wR_factor_ref 0.0907
_reflns_number_gt 1221
_reflns_number_total 1348
_reflns_threshold_expression >2sigma(I)
_cod_data_source_file C0OB00813C.TXT
_cod_data_source_block sl0851
_cod_original_sg_symbol_H-M Pca2(1)
_cod_database_code 7151699

loop_
_symmetry_equiv_pos_as_xyz
'x, y, z'
'-x, -y, z+1/2'
'-x+1/2, y, z+1/2'
'x+1/2, -y, z'

loop_
_atom_site_label
_atom_site_type_symbol
_atom_site_fract_x
_atom_site_fract_y
_atom_site_fract_z
_atom_site_U_iso_or_equiv
_atom_site_adp_type
_atom_site_occupancy
_atom_site_symmetry_multiplicity
_atom_site_calc_flag
_atom_site_refinement_flags
_atom_site_disorder_assembly
_atom_site_disorder_group
N1 N 0.9845(2) 0.2850(2) 0.73088(12) 0.0499(4) Uani 1 1 d . . .
O1 O 1.50928(18) 0.2074(2) 0.53536(12) 0.0616(4) Uani 1 1 d . . .
O2 O 0.71398(15) 0.31330(15) 0.82716(10) 0.0510(4) Uani 1 1 d . . .
C1 C 1.1156(2) 0.2635(2) 0.67918(14) 0.0453(4) Uani 1 1 d . . .
C2 C 1.2405(3) 0.3547(2) 0.69905(17) 0.0558(5) Uani 1 1 d . . .
H2 H 1.2341 0.4285 0.7440 0.067 Uiso 1 1 calc R . .
C3 C 1.3743(2) 0.3389(2) 0.65387(16) 0.0541(5) Uani 1 1 d . . .
H3 H 1.4575 0.3991 0.6695 0.065 Uiso 1 1 calc R . .
C4 C 1.3833(2) 0.2327(2) 0.58521(14) 0.0474(5) Uani 1 1 d . . .
C5 C 1.2579(3) 0.1436(3) 0.56319(14) 0.0549(5) Uani 1 1 d . . .
H5 H 1.2635 0.0731 0.5166 0.066 Uiso 1 1 calc R . .
C6 C 1.1249(2) 0.1578(3) 0.60922(14) 0.0521(5) Uani 1 1 d . . .
H6 H 1.0419 0.0972 0.5937 0.062 Uiso 1 1 calc R . .
C7 C 1.6448(2) 0.2828(3) 0.5627(2) 0.0682(7) Uani 1 1 d . . .
H7A H 1.7245 0.2559 0.5229 0.102 Uiso 1 1 calc R . .
H7B H 1.6705 0.2479 0.6207 0.102 Uiso 1 1 calc R . .
H7C H 1.6307 0.3952 0.5629 0.102 Uiso 1 1 calc R . .
C8 C 0.9041(2) 0.1639(2) 0.74874(14) 0.0448(4) Uani 1 1 d . . .
H8 H 0.9343 0.0665 0.7268 0.054 Uiso 1 1 calc R . .
C9 C 0.7700(2) 0.1701(2) 0.80063(13) 0.0441(4) Uani 1 1 d . . .
C10 C 0.6823(2) 0.0529(2) 0.83322(14) 0.0495(4) Uani 1 1 d . . .
H10 H 0.6960 -0.0550 0.8252 0.059 Uiso 1 1 calc R . .
C11 C 0.5658(2) 0.1261(3) 0.88185(15) 0.0519(5) Uani 1 1 d . . .
H11 H 0.4885 0.0754 0.9118 0.062 Uiso 1 1 calc R . .
C12 C 0.5885(2) 0.2831(2) 0.87643(16) 0.0512(5) Uani 1 1 d . . .
C13 C 0.5088(3) 0.4227(3) 0.9114(2) 0.0737(7) Uani 1 1 d . . .
H13A H 0.4187 0.3894 0.9407 0.111 Uiso 1 1 calc R . .
H13B H 0.4834 0.4925 0.8641 0.111 Uiso 1 1 calc R . .
H13C H 0.5727 0.4769 0.9523 0.111 Uiso 1 1 calc R . .

loop_
_atom_site_aniso_label
_atom_site_aniso_U_11
_atom_site_aniso_U_22
_atom_site_aniso_U_33
_atom_site_aniso_U_23
_atom_site_aniso_U_13
_atom_site_aniso_U_12
N1 0.0503(9) 0.0456(9) 0.0537(10) -0.0003(8) 0.0061(8) 0.0038(7)
O1 0.0532(8) 0.0719(10) 0.0596(9) -0.0018(8) 0.0109(7) 0.0059(8)
O2 0.0495(7) 0.0475(7) 0.0561(9) 0.0055(6) 0.0083(7) 0.0052(6)
C1 0.0473(10) 0.0397(9) 0.0490(11) 0.0037(8) 0.0030(9) 0.0061(7)
C2 0.0597(11) 0.0445(9) 0.0633(13) -0.0123(9) 0.0120(10) -0.0010(10)
C3 0.0522(11) 0.0468(10) 0.0634(13) -0.0037(9) 0.0061(10) -0.0043(9)
C4 0.0480(11) 0.0478(10) 0.0464(11) 0.0043(8) 0.0045(8) 0.0081(8)
C5 0.0576(11) 0.0617(11) 0.0454(11) -0.0102(9) 0.0008(9) 0.0019(11)
C6 0.0504(11) 0.0577(11) 0.0481(11) -0.0044(9) -0.0038(9) -0.0012(9)
C7 0.0481(11) 0.0842(16) 0.0723(15) 0.0078(13) 0.0102(11) 0.0082(12)
C8 0.0436(9) 0.0459(9) 0.0450(9) 0.0008(8) -0.0040(8) 0.0055(8)
C9 0.0422(9) 0.0452(9) 0.0450(10) 0.0018(8) -0.0057(8) 0.0037(8)
C10 0.0474(9) 0.0486(10) 0.0525(10) -0.0024(9) -0.0066(9) -0.0057(8)
C11 0.0449(9) 0.0616(12) 0.0492(10) 0.0013(10) -0.0028(9) -0.0102(9)
C12 0.0444(9) 0.0623(12) 0.0471(10) 0.0027(11) 0.0004(9) 0.0048(8)
C13 0.0699(15) 0.0692(16) 0.0820(17) 0.0012(13) 0.0221(13) 0.0158(12)

loop_
_atom_type_symbol
_atom_type_description
_atom_type_scat_dispersion_real
_atom_type_scat_dispersion_imag
_atom_type_scat_source
C C 0.0033 0.0016 'International Tables Vol C Tables 4.2.6.8 and 6.1.1.4'
H H 0.0000 0.0000 'International Tables Vol C Tables 4.2.6.8 and 6.1.1.4'
O O 0.0106 0.0060 'International Tables Vol C Tables 4.2.6.8 and 6.1.1.4'
N N 0.0061 0.0033 'International Tables Vol C Tables 4.2.6.8 and 6.1.1.4'

loop_
_geom_angle_atom_site_label_1
_geom_angle_atom_site_label_2
_geom_angle_atom_site_label_3
_geom_angle
_geom_angle_site_symmetry_1
_geom_angle_site_symmetry_3
_geom_angle_publ_flag
C8 N1 C1 118.34(17) . . ?
C4 O1 C7 117.32(19) . . ?
C12 O2 C9 107.00(15) . . ?
C2 C1 C6 118.5(2) . . ?
C2 C1 N1 117.75(19) . . ?
C6 C1 N1 123.79(19) . . ?
C3 C2 C1 121.8(2) . . ?
C3 C2 H2 119.1 . . ?
C1 C2 H2 119.1 . . ?
C2 C3 C4 119.4(2) . . ?
C2 C3 H3 120.3 . . ?
C4 C3 H3 120.3 . . ?
O1 C4 C3 124.7(2) . . ?
O1 C4 C5 115.98(19) . . ?
C3 C4 C5 119.4(2) . . ?
C6 C5 C4 121.21(19) . . ?
C6 C5 H5 119.4 . . ?
C4 C5 H5 119.4 . . ?
C5 C6 C1 119.7(2) . . ?
C5 C6 H6 120.1 . . ?
C1 C6 H6 120.1 . . ?
O1 C7 H7A 109.5 . . ?
O1 C7 H7B 109.5 . . ?
H7A C7 H7B 109.5 . . ?
O1 C7 H7C 109.5 . . ?
H7A C7 H7C 109.5 . . ?
H7B C7 H7C 109.5 . . ?
N1 C8 C9 123.63(18) . . ?
N1 C8 H8 118.2 . . ?
C9 C8 H8 118.2 . . ?
C10 C9 O2 109.25(17) . . ?
C10 C9 C8 130.89(18) . . ?
O2 C9 C8 119.84(16) . . ?
C9 C10 C11 107.01(19) . . ?
C9 C10 H10 126.5 . . ?
C11 C10 H10 126.5 . . ?
C12 C11 C10 106.86(19) . . ?
C12 C11 H11 126.6 . . ?
C10 C11 H11 126.6 . . ?
C11 C12 O2 109.87(18) . . ?
C11 C12 C13 134.1(2) . . ?
O2 C12 C13 116.04(19) . . ?
C12 C13 H13A 109.5 . . ?
C12 C13 H13B 109.5 . . ?
H13A C13 H13B 109.5 . . ?
C12 C13 H13C 109.5 . . ?
H13A C13 H13C 109.5 . . ?
H13B C13 H13C 109.5 . . ?

loop_
_geom_bond_atom_site_label_1
_geom_bond_atom_site_label_2
_geom_bond_distance
_geom_bond_site_symmetry_2
_geom_bond_publ_flag
N1 C8 1.280(3) . ?
N1 C1 1.419(3) . ?
O1 C4 1.371(2) . ?
O1 C7 1.426(3) . ?
O2 C12 1.370(3) . ?
O2 C9 1.372(2) . ?
C1 C2 1.386(3) . ?
C1 C6 1.395(3) . ?
C2 C3 1.381(3) . ?
C2 H2 0.9300 . ?
C3 C4 1.382(3) . ?
C3 H3 0.9300 . ?
C4 C5 1.387(3) . ?
C5 C6 1.381(3) . ?
C5 H5 0.9300 . ?
C6 H6 0.9300 . ?
C7 H7A 0.9600 . ?
C7 H7B 0.9600 . ?
C7 H7C 0.9600 . ?
C8 C9 1.432(3) . ?
C8 H8 0.9300 . ?
C9 C10 1.356(3) . ?
C10 C11 1.417(3) . ?
C10 H10 0.9300 . ?
C11 C12 1.347(3) . ?
C11 H11 0.9300 . ?
C12 C13 1.478(3) . ?
C13 H13A 0.9600 . ?
C13 H13B 0.9600 . ?
C13 H13C 0.9600 . ?

loop_
_geom_torsion_atom_site_label_1
_geom_torsion_atom_site_label_2
_geom_torsion_atom_site_label_3
_geom_torsion_atom_site_label_4
_geom_torsion
_geom_torsion_site_symmetry_1
_geom_torsion_site_symmetry_2
_geom_torsion_site_symmetry_3
_geom_torsion_site_symmetry_4
_geom_torsion_publ_flag
C8 N1 C1 C2 -143.6(2) . . . . ?
C8 N1 C1 C6 37.3(3) . . . . ?
C6 C1 C2 C3 -2.6(3) . . . . ?
N1 C1 C2 C3 178.2(2) . . . . ?
C1 C2 C3 C4 1.9(3) . . . . ?
C7 O1 C4 C3 7.5(3) . . . . ?
C7 O1 C4 C5 -172.7(2) . . . . ?
C2 C3 C4 O1 179.6(2) . . . . ?
C2 C3 C4 C5 -0.2(3) . . . . ?
O1 C4 C5 C6 179.42(19) . . . . ?
C3 C4 C5 C6 -0.7(3) . . . . ?
C4 C5 C6 C1 0.1(3) . . . . ?
C2 C1 C6 C5 1.6(3) . . . . ?
N1 C1 C6 C5 -179.27(19) . . . . ?
C1 N1 C8 C9 179.63(18) . . . . ?
C12 O2 C9 C10 -0.5(2) . . . . ?
C12 O2 C9 C8 -178.92(19) . . . . ?
N1 C8 C9 C10 -171.8(2) . . . . ?
N1 C8 C9 O2 6.1(3) . . . . ?
O2 C9 C10 C11 0.4(2) . . . . ?
C8 C9 C10 C11 178.5(2) . . . . ?
C9 C10 C11 C12 0.0(2) . . . . ?
C10 C11 C12 O2 -0.3(2) . . . . ?
C10 C11 C12 C13 179.8(3) . . . . ?
C9 O2 C12 C11 0.5(2) . . . . ?
C9 O2 C12 C13 -179.5(2) . . . . ?

loop_
_cod_related_entry_id
_cod_related_entry_database
_cod_related_entry_code
1 ChemSpider 593469
